data_4318906
loop_
_publ_author_name
'Douglas J. E. Spencer'
'Anne M. Reynolds'
'Patrick L. Holland'
'Brian A. Jazdzewski'
'Carole Duboc-Toia'
'Laurent Le Pape'
'Seiji Yokota'
'Yoshimitsu Tachi'
'Shinobu Itoh'
'William B. Tolman'

_publ_section_title
;
 Copper Chemistry of \b-Diketiminate Ligands: Monomer/Dimer Equilibria and
 a New Class of Bis(\m-oxo)dicopper Compounds
;
_journal_name_full 'Inorganic Chemistry'
_journal_page_first 6307
_journal_page_last 6321
_journal_paper_doi 10.1021/ic020369k
_journal_volume 41
_journal_year 2002
_chemical_compound_source 'Doug Spencer'
_chemical_formula_moiety 'C35 H44 Cu N3'
_chemical_formula_sum 'C35 H44 Cu N3'
_chemical_formula_weight 570.27
_chemical_name_common 01077
_chemical_name_systematic
;

  ?

;
_space_group_IT_number 9
_symmetry_cell_setting monoclinic
_symmetry_space_group_name_Hall 'C -2yc'
_symmetry_space_group_name_H-M 'C 1 c 1'
_atom_sites_solution_hydrogens geom
_atom_sites_solution_primary direct
_atom_sites_solution_secondary difmap
_audit_creation_method SHELXL-97
_cell_angle_alpha 90.00
_cell_angle_beta 96.031(4)
_cell_angle_gamma 90.00
_cell_formula_units_Z 4
_cell_length_a 9.927(3)
_cell_length_b 20.216(5)
_cell_length_c 16.489(5)
_cell_measurement_reflns_used 1846
_cell_measurement_temperature 173(2)
_cell_measurement_theta_max 50.047
_cell_measurement_theta_min 4.592
_cell_volume 3290.8(16)
_computing_cell_refinement 'SAINT, Bruker'
_computing_data_collection 'SMART, Bruker'
_computing_data_reduction 'SAINT, Bruker'
_computing_molecular_graphics 'SHELXTL, Bruker'
_computing_structure_refinement 'SHELXL-97 (Sheldrick, 1997)'
_computing_structure_solution 'SHELXS-97 (Sheldrick, 1990)'
_diffrn_ambient_temperature 173(2)
_diffrn_measured_fraction_theta_full 0.994
_diffrn_measured_fraction_theta_max 0.994
_diffrn_measurement_device_type 'Bruker SMART Platform CCD'
_diffrn_measurement_method 'area detector, omega scans'
_diffrn_radiation_monochromator graphite
_diffrn_radiation_source 'fine-focus sealed tube'
_diffrn_radiation_type MoK\a
_diffrn_radiation_wavelength 0.71073
_diffrn_reflns_av_R_equivalents 0.0000
_diffrn_reflns_av_sigmaI/netI 0.0374
_diffrn_reflns_limit_h_max 11
_diffrn_reflns_limit_h_min -11
_diffrn_reflns_limit_k_max 24
_diffrn_reflns_limit_k_min 0
_diffrn_reflns_limit_l_max 19
_diffrn_reflns_limit_l_min -19
_diffrn_reflns_number 5548
_diffrn_reflns_theta_full 25.03
_diffrn_reflns_theta_max 25.03
_diffrn_reflns_theta_min 2.01
_exptl_absorpt_coefficient_mu 0.689
_exptl_absorpt_correction_T_max 0.9037
_exptl_absorpt_correction_T_min 0.4609
_exptl_absorpt_correction_type multi-scan
_exptl_absorpt_process_details 'SADABS, R. Blessing, 1995'
_exptl_crystal_colour Yellow
_exptl_crystal_density_diffrn 1.151
_exptl_crystal_density_method 'not measured'
_exptl_crystal_description Block
_exptl_crystal_F_000 1216
_exptl_crystal_size_max 1.33
_exptl_crystal_size_mid 0.63
_exptl_crystal_size_min 0.15
_refine_diff_density_max 0.606
_refine_diff_density_min -0.341
_refine_diff_density_rms 0.050
_refine_ls_abs_structure_details 'Flack H D (1983), Acta Cryst. A39, 876-881'
_refine_ls_abs_structure_Flack 0.055(12)
_refine_ls_extinction_method none
_refine_ls_goodness_of_fit_ref 0.988
_refine_ls_hydrogen_treatment riding
_refine_ls_matrix_type full
_refine_ls_number_parameters 372
_refine_ls_number_reflns 5548
_refine_ls_number_restraints 2
_refine_ls_restrained_S_all 0.988
_refine_ls_R_factor_all 0.0394
_refine_ls_R_factor_gt 0.0381
_refine_ls_shift/su_max 0.001
_refine_ls_shift/su_mean 0.000
_refine_ls_structure_factor_coef Fsqd
_refine_ls_weighting_details 'calc w=1/[\s^2^(Fo^2^)+(0.0727P)^2^+1.3533P] where P=(Fo^2^+2Fc^2^)/3'
_refine_ls_weighting_scheme calc
_refine_ls_wR_factor_gt 0.1010
_refine_ls_wR_factor_ref 0.1022
_reflns_number_gt 5338
_reflns_number_total 5548
_reflns_threshold_expression >2sigma(I)
_cod_data_source_file ic020369k_2.cif
_cod_data_source_block 01077
_cod_database_code 4318906

loop_
_symmetry_equiv_pos_as_xyz
'x, y, z'
'x, -y, z+1/2'
'x+1/2, y+1/2, z'
'x+1/2, -y+1/2, z+1/2'

loop_
_atom_site_label
_atom_site_type_symbol
_atom_site_fract_x
_atom_site_fract_y
_atom_site_fract_z
_atom_site_U_iso_or_equiv
_atom_site_adp_type
_atom_site_occupancy
_atom_site_symmetry_multiplicity
_atom_site_calc_flag
_atom_site_refinement_flags
_atom_site_disorder_assembly
_atom_site_disorder_group
Cu1 Cu 0.05507(3) 0.341146(13) 0.65079(3) 0.04302(11) Uani 1 1 d . . .
N1 N 0.0501(2) 0.42966(11) 0.60139(14) 0.0397(5) Uani 1 1 d . . .
C2 C 0.1234(2) 0.47824(12) 0.63574(15) 0.0336(5) Uani 1 1 d . . .
H2A H 0.1176 0.5192 0.6073 0.040 Uiso 1 1 calc R . .
C3 C 0.2093(2) 0.47731(12) 0.70925(16) 0.0333(5) Uani 1 1 d . . .
C4 C 0.2257(2) 0.42202(12) 0.76201(16) 0.0338(5) Uani 1 1 d . . .
H4A H 0.2846 0.4276 0.8108 0.041 Uiso 1 1 calc R . .
N5 N 0.1680(2) 0.36367(11) 0.75079(14) 0.0363(5) Uani 1 1 d . . .
C11 C -0.0229(3) 0.44321(13) 0.52440(16) 0.0379(6) Uani 1 1 d . . .
C12 C 0.0441(4) 0.43959(16) 0.4527(2) 0.0539(8) Uani 1 1 d . . .
C13 C -0.0315(5) 0.45597(19) 0.37902(19) 0.0690(12) Uani 1 1 d . . .
H13A H 0.0113 0.4556 0.3302 0.083 Uiso 1 1 calc R . .
C14 C -0.1640(5) 0.47239(18) 0.3755(2) 0.0689(11) Uani 1 1 d . . .
H14A H -0.2127 0.4830 0.3245 0.083 Uiso 1 1 calc R . .
C15 C -0.2287(4) 0.47379(17) 0.4451(2) 0.0564(8) Uani 1 1 d . . .
H15A H -0.3222 0.4849 0.4413 0.068 Uiso 1 1 calc R . .
C16 C -0.1603(3) 0.45918(14) 0.52109(17) 0.0424(6) Uani 1 1 d . B .
C17 C 0.1905(5) 0.4216(2) 0.4483(4) 0.0880(14) Uani 1 1 d . . .
H17A H 0.1926 0.4202 0.3878 0.106 Uiso 1 1 calc R . .
C18 C 0.2261(8) 0.3542(4) 0.4686(7) 0.133(3) Uani 1 1 d . . .
H18A H 0.3222 0.3470 0.4627 0.200 Uiso 1 1 calc R . .
H18B H 0.1711 0.3243 0.4319 0.200 Uiso 1 1 calc R . .
H18C H 0.2092 0.3452 0.5251 0.200 Uiso 1 1 calc R . .
C19 C 0.2893(5) 0.4757(3) 0.4697(3) 0.0941(16) Uani 1 1 d . . .
H19A H 0.3811 0.4598 0.4641 0.141 Uiso 1 1 calc R . .
H19B H 0.2834 0.4897 0.5261 0.141 Uiso 1 1 calc R . .
H19C H 0.2685 0.5133 0.4330 0.141 Uiso 1 1 calc R . .
C20 C -0.2316(3) 0.46279(18) 0.5989(2) 0.0585(8) Uani 1 1 d . . .
H20A H -0.1786 0.4350 0.6412 0.070 Uiso 1 1 calc R A 1
C21 C -0.3769(12) 0.4337(11) 0.5851(10) 0.121(5) Uani 0.63(3) 1 d P B 1
C22 C -0.2291(14) 0.5325(4) 0.6299(5) 0.080(3) Uani 0.63(3) 1 d P B 1
C21' C -0.316(2) 0.4045(8) 0.6069(12) 0.090(6) Uani 0.37(3) 1 d P B 2
C22' C -0.317(2) 0.5293(6) 0.6023(12) 0.081(6) Uani 0.37(3) 1 d P B 2
C31 C 0.2890(2) 0.53832(12) 0.73074(15) 0.0332(5) Uani 1 1 d . . .
C32 C 0.2319(3) 0.60135(13) 0.71487(17) 0.0376(5) Uani 1 1 d . . .
H32A H 0.1404 0.6049 0.6917 0.045 Uiso 1 1 calc R . .
C33 C 0.3074(3) 0.65875(12) 0.7327(2) 0.0465(7) Uani 1 1 d . . .
H33A H 0.2678 0.7008 0.7202 0.056 Uiso 1 1 calc R . .
C34 C 0.4396(4) 0.65489(13) 0.7685(2) 0.0500(7) Uani 1 1 d . . .
H34A H 0.4905 0.6940 0.7814 0.060 Uiso 1 1 calc R . .
C35 C 0.4965(3) 0.59333(14) 0.7852(2) 0.0498(7) Uani 1 1 d . . .
H35A H 0.5871 0.5901 0.8100 0.060 Uiso 1 1 calc R . .
C36 C 0.4221(3) 0.53615(13) 0.76598(19) 0.0424(6) Uani 1 1 d . . .
H36A H 0.4637 0.4944 0.7773 0.051 Uiso 1 1 calc R . .
C51 C 0.1977(3) 0.31410(12) 0.81217(17) 0.0382(6) Uani 1 1 d . . .
C52 C 0.3009(3) 0.26812(14) 0.8023(2) 0.0501(7) Uani 1 1 d . . .
C53 C 0.3223(4) 0.21725(16) 0.8592(2) 0.0613(9) Uani 1 1 d . . .
H53A H 0.3914 0.1857 0.8531 0.074 Uiso 1 1 calc R . .
C54 C 0.2466(4) 0.21144(15) 0.9235(2) 0.0640(10) Uani 1 1 d . . .
H54A H 0.2634 0.1763 0.9615 0.077 Uiso 1 1 calc R . .
C55 C 0.1454(4) 0.25708(16) 0.9328(2) 0.0570(8) Uani 1 1 d . . .
H55A H 0.0924 0.2527 0.9772 0.068 Uiso 1 1 calc R . .
C56 C 0.1199(3) 0.30928(12) 0.87809(17) 0.0419(6) Uani 1 1 d . . .
C57 C 0.3880(4) 0.2738(2) 0.7320(3) 0.0736(11) Uani 1 1 d . . .
H57A H 0.3460 0.3074 0.6928 0.088 Uiso 1 1 calc R . .
C58 C 0.3938(7) 0.2078(4) 0.6870(4) 0.124(2) Uani 1 1 d . . .
H58A H 0.3018 0.1940 0.6668 0.187 Uiso 1 1 calc R . .
H58B H 0.4355 0.1742 0.7245 0.187 Uiso 1 1 calc R . .
H58C H 0.4478 0.2131 0.6410 0.187 Uiso 1 1 calc R . .
C59 C 0.5299(6) 0.2968(3) 0.7622(5) 0.1082(18) Uani 1 1 d . . .
H59A H 0.5250 0.3399 0.7891 0.162 Uiso 1 1 calc R . .
H59B H 0.5837 0.3009 0.7159 0.162 Uiso 1 1 calc R . .
H59C H 0.5726 0.2646 0.8012 0.162 Uiso 1 1 calc R . .
C60 C 0.0058(3) 0.35837(15) 0.88794(19) 0.0479(7) Uani 1 1 d . . .
H60A H 0.0342 0.4018 0.8660 0.058 Uiso 1 1 calc R . .
C61 C -0.0195(6) 0.3699(2) 0.9753(3) 0.0855(14) Uani 1 1 d . . .
H61A H -0.0935 0.4017 0.9772 0.128 Uiso 1 1 calc R . .
H61B H 0.0628 0.3874 1.0058 0.128 Uiso 1 1 calc R . .
H61C H -0.0442 0.3280 0.9997 0.128 Uiso 1 1 calc R . .
C62 C -0.1238(5) 0.3375(2) 0.8359(4) 0.0749(14) Uani 1 1 d . . .
H62A H -0.1958 0.3695 0.8430 0.112 Uiso 1 1 calc R . .
H62B H -0.1515 0.2936 0.8531 0.112 Uiso 1 1 calc R . .
H62C H -0.1071 0.3361 0.7784 0.112 Uiso 1 1 calc R . .
N1S N -0.0065(3) 0.26183(13) 0.60339(16) 0.0531(6) Uani 1 1 d . . .
C2S C -0.0350(4) 0.21334(16) 0.5708(2) 0.0579(8) Uani 1 1 d . . .
C3S C -0.0701(6) 0.15090(19) 0.5297(3) 0.0824(14) Uani 1 1 d . . .
H3S1 H -0.1223 0.1236 0.5643 0.124 Uiso 1 1 calc R . .
H3S2 H 0.0129 0.1275 0.5195 0.124 Uiso 1 1 calc R . .
H3S3 H -0.1246 0.1596 0.4778 0.124 Uiso 1 1 calc R . .

loop_
_atom_site_aniso_label
_atom_site_aniso_U_11
_atom_site_aniso_U_22
_atom_site_aniso_U_33
_atom_site_aniso_U_23
_atom_site_aniso_U_13
_atom_site_aniso_U_12
Cu1 0.04940(18) 0.02907(16) 0.04719(18) -0.00046(15) -0.01093(12) -0.00729(15)
N1 0.0420(12) 0.0326(11) 0.0418(12) 0.0000(9) -0.0077(9) -0.0029(9)
C2 0.0356(12) 0.0270(12) 0.0378(12) 0.0006(10) 0.0013(10) 0.0001(10)
C3 0.0324(11) 0.0254(11) 0.0410(13) -0.0051(10) -0.0008(10) -0.0016(9)
C4 0.0331(12) 0.0266(12) 0.0399(13) -0.0033(10) -0.0052(10) 0.0026(10)
N5 0.0393(11) 0.0259(10) 0.0419(12) 0.0010(9) -0.0050(9) 0.0031(9)
C11 0.0483(15) 0.0294(12) 0.0337(12) -0.0002(10) -0.0059(11) -0.0105(10)
C12 0.0639(19) 0.0433(16) 0.0563(17) -0.0161(13) 0.0153(14) -0.0206(14)
C13 0.114(3) 0.059(2) 0.0350(16) -0.0111(14) 0.0102(18) -0.048(2)
C14 0.108(3) 0.055(2) 0.0371(16) 0.0101(14) -0.0232(17) -0.039(2)
C15 0.0591(19) 0.0490(17) 0.0548(19) 0.0087(14) -0.0241(15) -0.0154(14)
C16 0.0467(15) 0.0379(15) 0.0405(14) 0.0030(11) -0.0057(12) -0.0103(12)
C17 0.072(2) 0.082(3) 0.115(4) -0.041(3) 0.033(2) -0.016(2)
C18 0.090(5) 0.120(5) 0.200(9) 0.051(6) 0.064(5) 0.027(4)
C19 0.062(2) 0.139(5) 0.083(3) 0.006(3) 0.015(2) -0.035(3)
C20 0.0475(17) 0.070(2) 0.0577(19) 0.0081(16) 0.0055(14) 0.0051(16)
C21 0.057(6) 0.154(14) 0.156(10) -0.016(9) 0.035(6) -0.023(7)
C22 0.085(8) 0.090(5) 0.065(4) -0.015(3) 0.014(4) 0.005(4)
C21' 0.083(12) 0.092(10) 0.107(11) 0.033(8) 0.064(9) 0.010(8)
C22' 0.067(11) 0.065(7) 0.113(12) -0.028(7) 0.023(10) 0.011(6)
C31 0.0360(12) 0.0257(12) 0.0373(12) -0.0049(9) 0.0009(10) 0.0011(9)
C32 0.0371(13) 0.0292(12) 0.0447(14) -0.0005(10) -0.0033(10) 0.0017(10)
C33 0.0511(16) 0.0267(14) 0.0600(18) -0.0014(11) -0.0023(14) 0.0011(10)
C34 0.0530(17) 0.0308(15) 0.0632(19) -0.0068(12) -0.0075(14) -0.0100(11)
C35 0.0417(15) 0.0397(15) 0.0644(18) -0.0027(13) -0.0114(13) -0.0049(12)
C36 0.0395(13) 0.0298(13) 0.0555(16) -0.0051(12) -0.0065(12) 0.0016(10)
C51 0.0423(13) 0.0232(12) 0.0452(14) -0.0037(10) -0.0130(11) -0.0003(10)
C52 0.0494(16) 0.0364(15) 0.0609(18) -0.0039(13) -0.0110(14) 0.0104(12)
C53 0.066(2) 0.0322(15) 0.079(2) -0.0047(15) -0.0225(18) 0.0173(14)
C54 0.087(3) 0.0301(15) 0.068(2) 0.0105(14) -0.0242(19) 0.0053(15)
C55 0.080(2) 0.0364(15) 0.0511(17) 0.0063(13) -0.0112(16) -0.0062(15)
C56 0.0533(15) 0.0238(12) 0.0455(14) -0.0023(11) -0.0095(12) -0.0021(11)
C57 0.066(2) 0.071(2) 0.083(3) 0.000(2) 0.0105(19) 0.0338(19)
C58 0.117(5) 0.137(6) 0.120(5) -0.052(4) 0.016(4) 0.043(4)
C59 0.074(3) 0.110(4) 0.144(5) 0.005(4) 0.029(3) 0.004(3)
C60 0.0609(18) 0.0321(14) 0.0506(16) -0.0004(12) 0.0050(14) 0.0021(13)
C61 0.130(4) 0.069(3) 0.060(2) -0.005(2) 0.023(2) 0.029(3)
C62 0.053(2) 0.067(3) 0.102(4) -0.016(2) -0.001(2) 0.0095(17)
N1S 0.0659(17) 0.0389(14) 0.0495(14) 0.0064(11) -0.0166(12) -0.0129(12)
C2S 0.069(2) 0.0386(17) 0.0616(19) -0.0047(14) -0.0150(16) -0.0068(15)
C3S 0.101(3) 0.044(2) 0.096(3) -0.023(2) -0.021(3) -0.0090(19)

loop_
_atom_type_symbol
_atom_type_description
_atom_type_scat_dispersion_real
_atom_type_scat_dispersion_imag
_atom_type_scat_source
C C 0.0033 0.0016 'International Tables Vol C Tables 4.2.6.8 and 6.1.1.4'
H H 0.0000 0.0000 'International Tables Vol C Tables 4.2.6.8 and 6.1.1.4'
N N 0.0061 0.0033 'International Tables Vol C Tables 4.2.6.8 and 6.1.1.4'
Cu Cu 0.3201 1.2651 'International Tables Vol C Tables 4.2.6.8 and 6.1.1.4'

loop_
_geom_angle_atom_site_label_1
_geom_angle_atom_site_label_2
_geom_angle_atom_site_label_3
_geom_angle
_geom_angle_site_symmetry_1
_geom_angle_site_symmetry_3
_geom_angle_publ_flag
N1S Cu1 N5 133.79(10) . . ?
N1S Cu1 N1 128.22(10) . . ?
N5 Cu1 N1 97.19(9) . . ?
C2 N1 C11 116.6(2) . . ?
C2 N1 Cu1 120.89(18) . . ?
C11 N1 Cu1 122.30(17) . . ?
N1 C2 C3 128.2(2) . . ?
C2 C3 C4 124.1(2) . . ?
C2 C3 C31 117.0(2) . . ?
C4 C3 C31 119.0(2) . . ?
N5 C4 C3 127.0(2) . . ?
C4 N5 C51 118.3(2) . . ?
C4 N5 Cu1 122.12(18) . . ?
C51 N5 Cu1 119.46(17) . . ?
C16 C11 C12 121.4(3) . . ?
C16 C11 N1 118.9(2) . . ?
C12 C11 N1 119.7(3) . . ?
C13 C12 C11 117.1(3) . . ?
C13 C12 C17 116.6(4) . . ?
C11 C12 C17 126.2(4) . . ?
C14 C13 C12 121.7(3) . . ?
C13 C14 C15 120.5(3) . . ?
C14 C15 C16 121.4(3) . . ?
C15 C16 C11 117.8(3) . . ?
C15 C16 C20 121.3(3) . . ?
C11 C16 C20 120.9(3) . . ?
C18 C17 C19 120.2(6) . . ?
C18 C17 C12 115.6(4) . . ?
C19 C17 C12 115.3(4) . . ?
C21' C20 C22 135.8(7) . . ?
C21' C20 C16 110.9(7) . . ?
C22 C20 C16 109.8(4) . . ?
C21' C20 C21 34.2(7) . . ?
C22 C20 C21 112.8(7) . . ?
C16 C20 C21 111.3(6) . . ?
C21' C20 C22' 111.4(8) . . ?
C22 C20 C22' 35.3(6) . . ?
C16 C20 C22' 111.3(6) . . ?
C21 C20 C22' 80.6(8) . . ?
C36 C31 C32 117.0(2) . . ?
C36 C31 C3 122.2(2) . . ?
C32 C31 C3 120.8(2) . . ?
C33 C32 C31 121.0(2) . . ?
C34 C33 C32 120.5(2) . . ?
C35 C34 C33 119.0(2) . . ?
C34 C35 C36 120.4(3) . . ?
C31 C36 C35 121.9(3) . . ?
C56 C51 C52 120.8(3) . . ?
C56 C51 N5 120.5(2) . . ?
C52 C51 N5 118.6(3) . . ?
C53 C52 C51 118.1(3) . . ?
C53 C52 C57 120.6(3) . . ?
C51 C52 C57 121.2(3) . . ?
C54 C53 C52 121.9(3) . . ?
C53 C54 C55 119.6(3) . . ?
C54 C55 C56 121.1(3) . . ?
C55 C56 C51 118.5(3) . . ?
C55 C56 C60 120.6(3) . . ?
C51 C56 C60 120.8(2) . . ?
C59 C57 C52 110.8(4) . . ?
C59 C57 C58 110.3(4) . . ?
C52 C57 C58 111.0(4) . . ?
C61 C60 C56 113.7(3) . . ?
C61 C60 C62 111.4(4) . . ?
C56 C60 C62 110.5(3) . . ?
C2S N1S Cu1 174.3(3) . . ?
N1S C2S C3S 179.3(4) . . ?

loop_
_geom_bond_atom_site_label_1
_geom_bond_atom_site_label_2
_geom_bond_distance
_geom_bond_site_symmetry_2
_geom_bond_publ_flag
Cu1 N1S 1.859(3) . ?
Cu1 N5 1.948(2) . ?
Cu1 N1 1.964(2) . ?
N1 C2 1.314(3) . ?
N1 C11 1.421(3) . ?
C2 C3 1.407(4) . ?
C3 C4 1.415(4) . ?
C3 C31 1.488(3) . ?
C4 N5 1.316(3) . ?
N5 C51 1.433(4) . ?
C11 C16 1.397(4) . ?
C11 C12 1.418(4) . ?
C12 C13 1.399(6) . ?
C12 C17 1.508(6) . ?
C13 C14 1.352(7) . ?
C14 C15 1.373(6) . ?
C15 C16 1.393(4) . ?
C16 C20 1.531(5) . ?
C17 C18 1.439(8) . ?
C17 C19 1.487(6) . ?
C20 C21' 1.462(17) . ?
C20 C22 1.499(9) . ?
C20 C21 1.553(10) . ?
C20 C22' 1.593(13) . ?
C31 C36 1.387(4) . ?
C31 C32 1.408(3) . ?
C32 C33 1.396(4) . ?
C33 C34 1.383(5) . ?
C34 C35 1.383(4) . ?
C35 C36 1.390(4) . ?
C51 C56 1.401(4) . ?
C51 C52 1.406(4) . ?
C52 C53 1.393(5) . ?
C52 C57 1.521(6) . ?
C53 C54 1.367(6) . ?
C54 C55 1.385(5) . ?
C55 C56 1.394(4) . ?
C56 C60 1.527(4) . ?
C57 C59 1.517(8) . ?
C57 C58 1.530(7) . ?
C60 C61 1.506(5) . ?
C60 C62 1.528(6) . ?
N1S C2S 1.139(4) . ?
C2S C3S 1.457(5) . ?

loop_
_geom_torsion_atom_site_label_1
_geom_torsion_atom_site_label_2
_geom_torsion_atom_site_label_3
_geom_torsion_atom_site_label_4
_geom_torsion
_geom_torsion_site_symmetry_1
_geom_torsion_site_symmetry_2
_geom_torsion_site_symmetry_3
_geom_torsion_site_symmetry_4
_geom_torsion_publ_flag
N1S Cu1 N1 C2 -164.8(2) . . . . ?
N5 Cu1 N1 C2 6.0(2) . . . . ?
N1S Cu1 N1 C11 9.9(3) . . . . ?
N5 Cu1 N1 C11 -179.3(2) . . . . ?
C11 N1 C2 C3 -176.9(3) . . . . ?
Cu1 N1 C2 C3 -1.8(4) . . . . ?
N1 C2 C3 C4 -3.3(4) . . . . ?
N1 C2 C3 C31 175.3(3) . . . . ?
C2 C3 C4 N5 1.7(4) . . . . ?
C31 C3 C4 N5 -176.9(2) . . . . ?
C3 C4 N5 C51 -179.7(2) . . . . ?
C3 C4 N5 Cu1 4.7(4) . . . . ?
N1S Cu1 N5 C4 162.7(2) . . . . ?
N1 Cu1 N5 C4 -7.3(2) . . . . ?
N1S Cu1 N5 C51 -12.9(3) . . . . ?
N1 Cu1 N5 C51 177.1(2) . . . . ?
C2 N1 C11 C16 -98.9(3) . . . . ?
Cu1 N1 C11 C16 86.1(3) . . . . ?
C2 N1 C11 C12 81.8(3) . . . . ?
Cu1 N1 C11 C12 -93.2(3) . . . . ?
C16 C11 C12 C13 3.2(4) . . . . ?
N1 C11 C12 C13 -177.5(3) . . . . ?
C16 C11 C12 C17 -178.7(3) . . . . ?
N1 C11 C12 C17 0.6(5) . . . . ?
C11 C12 C13 C14 -2.2(5) . . . . ?
C17 C12 C13 C14 179.5(3) . . . . ?
C12 C13 C14 C15 0.3(5) . . . . ?
C13 C14 C15 C16 0.7(5) . . . . ?
C14 C15 C16 C11 0.2(5) . . . . ?
C14 C15 C16 C20 178.1(3) . . . . ?
C12 C11 C16 C15 -2.2(4) . . . . ?
N1 C11 C16 C15 178.5(3) . . . . ?
C12 C11 C16 C20 179.9(3) . . . . ?
N1 C11 C16 C20 0.6(4) . . . . ?
C13 C12 C17 C18 -114.1(7) . . . . ?
C11 C12 C17 C18 67.8(7) . . . . ?
C13 C12 C17 C19 98.6(5) . . . . ?
C11 C12 C17 C19 -79.5(6) . . . . ?
C15 C16 C20 C21' 78.1(11) . . . . ?
C11 C16 C20 C21' -104.1(11) . . . . ?
C15 C16 C20 C22 -84.3(7) . . . . ?
C11 C16 C20 C22 93.5(6) . . . . ?
C15 C16 C20 C21 41.3(10) . . . . ?
C11 C16 C20 C21 -140.9(10) . . . . ?
C15 C16 C20 C22' -46.6(10) . . . . ?
C11 C16 C20 C22' 131.2(9) . . . . ?
C2 C3 C31 C36 -140.8(3) . . . . ?
C4 C3 C31 C36 37.9(4) . . . . ?
C2 C3 C31 C32 38.4(3) . . . . ?
C4 C3 C31 C32 -142.9(3) . . . . ?
C36 C31 C32 C33 1.1(4) . . . . ?
C3 C31 C32 C33 -178.1(3) . . . . ?
C31 C32 C33 C34 -1.7(5) . . . . ?
C32 C33 C34 C35 1.0(5) . . . . ?
C33 C34 C35 C36 0.3(5) . . . . ?
C32 C31 C36 C35 0.2(4) . . . . ?
C3 C31 C36 C35 179.4(3) . . . . ?
C34 C35 C36 C31 -0.9(5) . . . . ?
C4 N5 C51 C56 88.5(3) . . . . ?
Cu1 N5 C51 C56 -95.8(3) . . . . ?
C4 N5 C51 C52 -95.2(3) . . . . ?
Cu1 N5 C51 C52 80.5(3) . . . . ?
C56 C51 C52 C53 0.9(4) . . . . ?
N5 C51 C52 C53 -175.4(3) . . . . ?
C56 C51 C52 C57 -178.6(3) . . . . ?
N5 C51 C52 C57 5.1(4) . . . . ?
C51 C52 C53 C54 -0.3(5) . . . . ?
C57 C52 C53 C54 179.2(3) . . . . ?
C52 C53 C54 C55 0.1(5) . . . . ?
C53 C54 C55 C56 -0.5(5) . . . . ?
C54 C55 C56 C51 1.1(4) . . . . ?
C54 C55 C56 C60 178.6(3) . . . . ?
C52 C51 C56 C55 -1.3(4) . . . . ?
N5 C51 C56 C55 174.9(2) . . . . ?
C52 C51 C56 C60 -178.8(3) . . . . ?
N5 C51 C56 C60 -2.5(4) . . . . ?
C53 C52 C57 C59 -72.2(5) . . . . ?
C51 C52 C57 C59 107.3(4) . . . . ?
C53 C52 C57 C58 50.6(5) . . . . ?
C51 C52 C57 C58 -129.9(4) . . . . ?
C55 C56 C60 C61 31.8(5) . . . . ?
C51 C56 C60 C61 -150.8(3) . . . . ?
C55 C56 C60 C62 -94.3(4) . . . . ?
C51 C56 C60 C62 83.1(4) . . . . ?
N5 Cu1 N1S C2S -93(3) . . . . ?
N1 Cu1 N1S C2S 74(3) . . . . ?
Cu1 N1S C2S C3S 73(44) . . . . ?
